data_2242282
loop_
_publ_author_name
'Faizi, Md. Serajul Haque'
'Dege, Necmi'
'Malinkin, Sergey'
'Sliva, Tetyana Yu.'

_publ_section_title
;
 Crystal structure and DFT study of
 (<i>E</i>)-<i>N</i>-[2-(1<i>H</i>-indol-3-yl)ethyl]-1-(anthracen-9-yl)methanimine
;
_journal_issue 9
_journal_name_full 'Acta Crystallographica Section E'
_journal_page_first 1329
_journal_page_last 1332
_journal_paper_doi 10.1107/S2056989017011483
_journal_volume 73
_journal_year 2017
_chemical_formula_iupac 'C25 H20 N2'
_chemical_formula_moiety 'C25 H20 N2'
_chemical_formula_sum 'C25 H20 N2'
_chemical_formula_weight 348.43
_chemical_name_systematic (<i>E</i>)-<i>N</i>-[2-(1<i>H</i>-Indol-3-yl)ethyl]-1-(anthracen-9-yl)methanimine
_space_group_crystal_system orthorhombic
_space_group_IT_number 19
_space_group_name_Hall 'P 2ac 2ab'
_space_group_name_H-M_alt 'P 21 21 21'
_symmetry_space_group_name_Hall 'P 2ac 2ab'
_symmetry_space_group_name_H-M 'P 21 21 21'
_atom_sites_solution_hydrogens geom
_atom_sites_solution_primary direct
_atom_sites_solution_secondary difmap
_audit_creation_method SHELXL-2016/6
_cell_angle_alpha 90
_cell_angle_beta 90
_cell_angle_gamma 90
_cell_formula_units_Z 4
_cell_length_a 6.0044(3)
_cell_length_b 16.4721(7)
_cell_length_c 17.8957(9)
_cell_measurement_reflns_used 5148
_cell_measurement_temperature 100(2)
_cell_measurement_theta_max 27.37
_cell_measurement_theta_min 2.59
_cell_volume 1769.98(15)
_computing_cell_refinement
;
SAINT (Bruker, 2003)
;
_computing_data_collection
;
SMART (Bruker, 2003)
;
_computing_data_reduction
;
SAINT (Bruker, 2003)
;
_computing_molecular_graphics
;
SHELXTL (Sheldrick, 2008) and Mercury (Macrae <i>et al.</i>,
2008)
;
_computing_publication_material
;
SHELXL2016 (Sheldrick, 2015b) and PLATON (Spek, 2009)
;
_computing_structure_refinement
;
SHELXL2016 (Sheldrick, 2015b)
;
_computing_structure_solution
;
SHELXT (Sheldrick, 2015a)
;
_diffrn_ambient_temperature 100(2)
_diffrn_measured_fraction_theta_full 0.999
_diffrn_measured_fraction_theta_max 0.999
_diffrn_measurement_device_type 'Bruker SMART APEX CCD'
_diffrn_measurement_method '\w scans'
_diffrn_radiation_monochromator graphite
_diffrn_radiation_type MoK\a
_diffrn_radiation_wavelength 0.71073
_diffrn_reflns_av_R_equivalents 0.0637
_diffrn_reflns_limit_h_max 7
_diffrn_reflns_limit_h_min -7
_diffrn_reflns_limit_k_max 19
_diffrn_reflns_limit_k_min -19
_diffrn_reflns_limit_l_max 21
_diffrn_reflns_limit_l_min -21
_diffrn_reflns_number 14169
_diffrn_reflns_theta_full 25.049
_diffrn_reflns_theta_max 25.049
_diffrn_reflns_theta_min 2.276
_exptl_absorpt_coefficient_mu 0.077
_exptl_absorpt_correction_T_max 0.9901
_exptl_absorpt_correction_T_min 0.8748
_exptl_absorpt_correction_type multi-scan
_exptl_absorpt_process_details
;
(SADABS; Bruker, 2003)
;
_exptl_crystal_colour Yellow
_exptl_crystal_density_diffrn 1.308
_exptl_crystal_description needle
_exptl_crystal_F_000 736
_exptl_crystal_size_max 0.200
_exptl_crystal_size_mid 0.150
_exptl_crystal_size_min 0.130
_refine_diff_density_max 0.147
_refine_diff_density_min -0.197
_refine_ls_abs_structure_details
;
Refined as an inversion twin
;
_refine_ls_extinction_method none
_refine_ls_goodness_of_fit_ref 1.043
_refine_ls_hydrogen_treatment constr
_refine_ls_matrix_type full
_refine_ls_number_parameters 245
_refine_ls_number_reflns 3127
_refine_ls_number_restraints 0
_refine_ls_restrained_S_all 1.043
_refine_ls_R_factor_all 0.0589
_refine_ls_R_factor_gt 0.0412
_refine_ls_shift/su_max 0.000
_refine_ls_shift/su_mean 0.000
_refine_ls_structure_factor_coef Fsqd
_refine_ls_weighting_details 'w=1/[\s^2^(Fo^2^)+(0.0478P)^2^] where P=(Fo^2^+2Fc^2^)/3'
_refine_ls_weighting_scheme calc
_refine_ls_wR_factor_gt 0.0863
_refine_ls_wR_factor_ref 0.0926
_reflns_number_gt 2577
_reflns_number_total 3127
_reflns_threshold_expression 'I > 2\s(I)'
_cod_data_source_file su5387sup1.cif
_cod_data_source_block I
_cod_database_code 2242282
_shelx_space_group_comment
;
The symmetry employed for this shelxl refinement is uniquely defined
by the following loop, which should always be used as a source of
symmetry information in preference to the above space-group names.
They are only intended as comments.
;
_shelx_estimated_absorpt_t_min 0.985
_shelx_estimated_absorpt_t_max 0.990

loop_
_space_group_symop_operation_xyz
'x, y, z'
'-x+1/2, -y, z+1/2'
'-x, y+1/2, -z+1/2'
'x+1/2, -y+1/2, -z'

loop_
_atom_site_type_symbol
_atom_site_label
_atom_site_fract_x
_atom_site_fract_y
_atom_site_fract_z
_atom_site_U_iso_or_equiv
_atom_site_adp_type
_atom_site_calc_flag
_atom_site_occupancy
N N1 0.9441(4) 0.37168(13) 0.28719(12) 0.0239(6) Uani d 1
N N2 0.6749(4) 0.30313(14) 0.06673(12) 0.0282(6) Uani d 1
H H2A 0.546902 0.303463 0.045136 0.034 Uiso calc 1
C C18 0.9807(5) 0.34812(16) 0.12665(15) 0.0239(7) Uani d 1
C C1 0.5718(5) 0.20309(15) 0.32067(14) 0.0199(6) Uani d 1
C C8 0.3608(5) 0.30172(16) 0.42939(14) 0.0216(6) Uani d 1
C C15 0.8796(5) 0.30043(16) 0.30408(14) 0.0219(6) Uani d 1
H H15 0.975892 0.257990 0.292647 0.026 Uiso calc 1
C C13 0.5640(5) 0.32872(15) 0.39461(15) 0.0216(6) Uani d 1
C C14 0.6662(5) 0.27861(15) 0.34017(14) 0.0206(6) Uani d 1
C C7 0.2732(5) 0.22659(16) 0.41038(14) 0.0235(7) Uani d 1
H H7 0.144366 0.208937 0.434185 0.028 Uiso calc 1
C C9 0.2567(5) 0.35163(17) 0.48380(15) 0.0265(7) Uani d 1
H H9 0.124712 0.334465 0.505954 0.032 Uiso calc 1
C C19 1.0013(5) 0.26179(15) 0.11461(15) 0.0227(7) Uani d 1
C C6 0.3713(5) 0.17673(16) 0.35700(14) 0.0226(7) Uani d 1
C C2 0.6601(5) 0.15155(15) 0.26395(14) 0.0247(7) Uani d 1
H H2 0.788158 0.167424 0.238604 0.030 Uiso calc 1
C C5 0.2749(5) 0.10058(16) 0.33667(15) 0.0274(7) Uani d 1
H H5 0.146320 0.083137 0.360777 0.033 Uiso calc 1
C C20 1.1624(5) 0.20388(17) 0.13290(15) 0.0256(7) Uani d 1
H H20 1.293314 0.219244 0.156804 0.031 Uiso calc 1
C C24 0.8068(5) 0.23616(17) 0.07725(15) 0.0250(7) Uani d 1
C C23 0.7688(5) 0.15516(17) 0.05852(15) 0.0267(7) Uani d 1
H H23 0.639991 0.139260 0.033642 0.032 Uiso calc 1
C C3 0.5619(5) 0.07970(16) 0.24594(16) 0.0276(7) Uani d 1
H H3 0.624024 0.047503 0.208676 0.033 Uiso calc 1
C C4 0.3669(5) 0.05321(16) 0.28300(15) 0.0292(7) Uani d 1
H H4 0.302371 0.003680 0.270620 0.035 Uiso calc 1
C C12 0.6514(5) 0.40513(15) 0.41843(15) 0.0260(7) Uani d 1
H H12 0.783119 0.424184 0.397451 0.031 Uiso calc 1
C C11 0.5466(5) 0.45039(17) 0.47086(15) 0.0294(7) Uani d 1
H H11 0.607818 0.499841 0.485263 0.035 Uiso calc 1
C C25 0.7808(5) 0.36954(17) 0.09638(15) 0.0279(7) Uani d 1
H H25 0.723985 0.422058 0.095887 0.033 Uiso calc 1
C C16 1.1623(5) 0.37629(16) 0.25049(15) 0.0257(7) Uani d 1
H H16A 1.234310 0.323625 0.252515 0.031 Uiso calc 1
H H16B 1.255871 0.414955 0.276677 0.031 Uiso calc 1
C C10 0.3465(5) 0.42396(17) 0.50402(16) 0.0293(7) Uani d 1
H H10 0.276083 0.456023 0.539681 0.035 Uiso calc 1
C C22 0.9296(5) 0.09975(18) 0.07835(16) 0.0312(7) Uani d 1
H H22 0.908244 0.045184 0.067111 0.037 Uiso calc 1
C C17 1.1358(5) 0.40255(16) 0.16908(15) 0.0268(7) Uani d 1
H H17A 1.079262 0.457682 0.167552 0.032 Uiso calc 1
H H17B 1.280575 0.402183 0.145020 0.032 Uiso calc 1
C C21 1.1245(5) 0.12360(16) 0.11501(16) 0.0306(7) Uani d 1
H H21 1.230368 0.084699 0.127540 0.037 Uiso calc 1

loop_
_atom_site_aniso_label
_atom_site_aniso_U_11
_atom_site_aniso_U_22
_atom_site_aniso_U_33
_atom_site_aniso_U_12
_atom_site_aniso_U_13
_atom_site_aniso_U_23
N1 0.0244(13) 0.0239(13) 0.0233(13) -0.0025(11) -0.0001(11) 0.0016(10)
N2 0.0235(13) 0.0334(14) 0.0277(12) 0.0037(13) -0.0039(11) 0.0010(11)
C18 0.0264(17) 0.0259(16) 0.0194(14) 0.0018(14) 0.0041(13) 0.0033(12)
C1 0.0216(15) 0.0179(14) 0.0201(14) 0.0003(13) -0.0036(12) 0.0038(12)
C8 0.0233(16) 0.0231(15) 0.0184(13) 0.0026(15) -0.0044(12) 0.0048(12)
C15 0.0233(16) 0.0198(15) 0.0225(14) 0.0034(14) -0.0035(12) -0.0026(12)
C13 0.0240(15) 0.0208(15) 0.0201(15) 0.0008(13) -0.0051(12) 0.0042(11)
C14 0.0213(15) 0.0215(15) 0.0190(13) 0.0002(13) -0.0038(12) 0.0053(11)
C7 0.0215(15) 0.0280(17) 0.0210(15) 0.0002(13) -0.0001(12) 0.0068(12)
C9 0.0256(16) 0.0310(18) 0.0230(16) 0.0052(15) 0.0006(13) 0.0040(13)
C19 0.0260(17) 0.0246(16) 0.0177(14) -0.0010(14) 0.0037(13) -0.0001(12)
C6 0.0238(16) 0.0259(16) 0.0179(15) -0.0011(14) -0.0046(12) 0.0048(11)
C2 0.0244(15) 0.0245(15) 0.0252(15) 0.0009(14) 0.0032(13) 0.0041(12)
C5 0.0305(17) 0.0260(16) 0.0257(15) -0.0071(15) -0.0019(13) 0.0036(13)
C20 0.0228(15) 0.0287(16) 0.0253(15) -0.0012(15) 0.0002(13) -0.0008(13)
C24 0.0254(16) 0.0301(16) 0.0193(14) 0.0014(14) 0.0026(13) 0.0027(12)
C23 0.0252(17) 0.0345(18) 0.0202(14) -0.0052(15) -0.0006(12) -0.0011(13)
C3 0.0342(18) 0.0203(15) 0.0283(16) 0.0027(15) 0.0020(14) 0.0005(12)
C4 0.0359(18) 0.0233(16) 0.0284(16) -0.0070(15) -0.0023(15) 0.0015(13)
C12 0.0274(16) 0.0237(15) 0.0270(15) -0.0007(15) -0.0010(14) 0.0035(12)
C11 0.0409(19) 0.0211(15) 0.0262(16) -0.0018(15) -0.0046(14) -0.0021(13)
C25 0.0339(18) 0.0250(16) 0.0247(15) 0.0030(15) 0.0034(14) 0.0029(12)
C16 0.0235(15) 0.0214(14) 0.0323(16) -0.0059(14) -0.0021(14) -0.0005(12)
C10 0.0371(18) 0.0284(17) 0.0223(14) 0.0081(16) 0.0001(15) -0.0008(12)
C22 0.0411(19) 0.0263(16) 0.0264(16) -0.0058(16) 0.0035(15) -0.0029(13)
C17 0.0267(16) 0.0208(15) 0.0328(16) -0.0011(14) 0.0063(14) 0.0026(13)
C21 0.0352(18) 0.0270(17) 0.0296(16) 0.0055(15) 0.0037(15) 0.0014(13)

loop_
_atom_type_symbol
_atom_type_description
_atom_type_scat_dispersion_real
_atom_type_scat_dispersion_imag
_atom_type_scat_source
C C 0.0033 0.0016 'International Tables Vol C Tables 4.2.6.8 and 6.1.1.4'
H H 0.0000 0.0000 'International Tables Vol C Tables 4.2.6.8 and 6.1.1.4'
N N 0.0061 0.0033 'International Tables Vol C Tables 4.2.6.8 and 6.1.1.4'

loop_
_geom_angle_atom_site_label_1
_geom_angle_atom_site_label_2
_geom_angle_atom_site_label_3
_geom_angle
C15 N1 C16 115.2(2)
C24 N2 C25 108.7(2)
C24 N2 H2A 125.7
C25 N2 H2A 125.7
C25 C18 C19 105.7(3)
C25 C18 C17 126.4(2)
C19 C18 C17 127.7(3)
C14 C1 C2 123.5(2)
C14 C1 C6 119.4(2)
C2 C1 C6 117.0(2)
C7 C8 C9 121.2(3)
C7 C8 C13 119.4(2)
C9 C8 C13 119.4(2)
N1 C15 C14 126.3(3)
N1 C15 H15 116.9
C14 C15 H15 116.9
C14 C13 C12 124.0(3)
C14 C13 C8 119.0(2)
C12 C13 C8 117.0(2)
C1 C14 C13 120.7(2)
C1 C14 C15 117.0(2)
C13 C14 C15 122.3(2)
C8 C7 C6 122.3(3)
C8 C7 H7 118.8
C6 C7 H7 118.8
C10 C9 C8 121.1(3)
C10 C9 H9 119.5
C8 C9 H9 119.5
C20 C19 C24 118.7(2)
C20 C19 C18 134.2(3)
C24 C19 C18 107.1(2)
C7 C6 C5 121.5(2)
C7 C6 C1 119.2(2)
C5 C6 C1 119.3(2)
C3 C2 C1 121.7(3)
C3 C2 H2 119.2
C1 C2 H2 119.2
C4 C5 C6 121.4(3)
C4 C5 H5 119.3
C6 C5 H5 119.3
C21 C20 C19 119.1(3)
C21 C20 H20 120.5
C19 C20 H20 120.5
N2 C24 C23 130.0(3)
N2 C24 C19 107.6(2)
C23 C24 C19 122.4(3)
C22 C23 C24 117.3(3)
C22 C23 H23 121.4
C24 C23 H23 121.4
C2 C3 C4 121.1(3)
C2 C3 H3 119.5
C4 C3 H3 119.5
C5 C4 C3 119.5(3)
C5 C4 H4 120.3
C3 C4 H4 120.3
C11 C12 C13 121.4(3)
C11 C12 H12 119.3
C13 C12 H12 119.3
C12 C11 C10 121.2(3)
C12 C11 H11 119.4
C10 C11 H11 119.4
C18 C25 N2 110.8(2)
C18 C25 H25 124.6
N2 C25 H25 124.6
N1 C16 C17 110.4(2)
N1 C16 H16A 109.6
C17 C16 H16A 109.6
N1 C16 H16B 109.6
C17 C16 H16B 109.6
H16A C16 H16B 108.1
C9 C10 C11 119.9(3)
C9 C10 H10 120.1
C11 C10 H10 120.1
C23 C22 C21 121.5(3)
C23 C22 H22 119.3
C21 C22 H22 119.3
C18 C17 C16 112.2(2)
C18 C17 H17A 109.2
C16 C17 H17A 109.2
C18 C17 H17B 109.2
C16 C17 H17B 109.2
H17A C17 H17B 107.9
C20 C21 C22 121.1(3)
C20 C21 H21 119.5
C22 C21 H21 119.5

loop_
_geom_bond_atom_site_label_1
_geom_bond_atom_site_label_2
_geom_bond_distance
N1 C15 1.272(3)
N1 C16 1.468(4)
N2 C24 1.371(4)
N2 C25 1.372(3)
N2 H2A 0.8600
C18 C25 1.363(4)
C18 C19 1.444(3)
C18 C17 1.499(4)
C1 C14 1.411(4)
C1 C2 1.426(3)
C1 C6 1.436(4)
C8 C7 1.387(4)
C8 C9 1.420(4)
C8 C13 1.440(4)
C15 C14 1.479(4)
C15 H15 0.9300
C13 C14 1.417(4)
C13 C12 1.429(4)
C7 C6 1.391(4)
C7 H7 0.9300
C9 C10 1.357(4)
C9 H9 0.9300
C19 C20 1.397(4)
C19 C24 1.411(4)
C6 C5 1.428(4)
C2 C3 1.361(4)
C2 H2 0.9300
C5 C4 1.355(4)
C5 H5 0.9300
C20 C21 1.380(4)
C20 H20 0.9300
C24 C23 1.395(4)
C23 C22 1.375(4)
C23 H23 0.9300
C3 C4 1.415(4)
C3 H3 0.9300
C4 H4 0.9300
C12 C11 1.354(4)
C12 H12 0.9300
C11 C10 1.409(4)
C11 H11 0.9300
C25 H25 0.9300
C16 C17 1.528(4)
C16 H16A 0.9700
C16 H16B 0.9700
C10 H10 0.9300
C22 C21 1.398(4)
C22 H22 0.9300
C17 H17A 0.9700
C17 H17B 0.9700
C21 H21 0.9300

loop_
_geom_hbond_atom_site_label_D
_geom_hbond_atom_site_label_H
_geom_hbond_atom_site_label_A
_geom_hbond_site_symmetry_A
_geom_hbond_distance_DH
_geom_hbond_distance_HA
_geom_hbond_distance_DA
_geom_hbond_angle_DHA
C12 H12 N1 . 0.93 2.36 2.9845(2) 124
C2 H2 Cg5 1_555 0.93 2.77 3.5505(2) 142
N2 H2A Cg5 4_455 0.86 2.59 3.1855(2) 127
C7 H7 Cg4 4_456 0.93 2.75 3.5777(2) 148
C9 H9 Cg3 4_456 0.93 2.73 3.5077(2) 142
C16 H16A Cg3 1_655 0.97 2.86 3.5375(2) 128

loop_
_geom_torsion_atom_site_label_1
_geom_torsion_atom_site_label_2
_geom_torsion_atom_site_label_3
_geom_torsion_atom_site_label_4
_geom_torsion
C16 N1 C15 C14 -179.0(2)
C7 C8 C13 C14 1.7(3)
C9 C8 C13 C14 -179.8(2)
C7 C8 C13 C12 -177.6(2)
C9 C8 C13 C12 0.9(3)
C2 C1 C14 C13 176.9(2)
C6 C1 C14 C13 -0.5(4)
C2 C1 C14 C15 -5.9(4)
C6 C1 C14 C15 176.6(2)
C12 C13 C14 C1 178.7(2)
C8 C13 C14 C1 -0.5(4)
C12 C13 C14 C15 1.8(4)
C8 C13 C14 C15 -177.5(2)
N1 C15 C14 C1 147.8(3)
N1 C15 C14 C13 -35.1(4)
C9 C8 C7 C6 179.6(2)
C13 C8 C7 C6 -1.9(4)
C7 C8 C9 C10 177.9(2)
C13 C8 C9 C10 -0.6(4)
C25 C18 C19 C20 -178.9(3)
C17 C18 C19 C20 -3.6(5)
C25 C18 C19 C24 -0.3(3)
C17 C18 C19 C24 175.0(3)
C8 C7 C6 C5 -178.2(2)
C8 C7 C6 C1 0.8(4)
C14 C1 C6 C7 0.5(4)
C2 C1 C6 C7 -177.2(2)
C14 C1 C6 C5 179.4(2)
C2 C1 C6 C5 1.8(4)
C14 C1 C2 C3 -178.9(3)
C6 C1 C2 C3 -1.3(4)
C7 C6 C5 C4 177.9(3)
C1 C6 C5 C4 -1.0(4)
C24 C19 C20 C21 -1.1(4)
C18 C19 C20 C21 177.4(3)
C25 N2 C24 C23 178.3(3)
C25 N2 C24 C19 -0.1(3)
C20 C19 C24 N2 179.1(2)
C18 C19 C24 N2 0.2(3)
C20 C19 C24 C23 0.6(4)
C18 C19 C24 C23 -178.3(3)
N2 C24 C23 C22 -177.8(3)
C19 C24 C23 C22 0.3(4)
C1 C2 C3 C4 0.1(4)
C6 C5 C4 C3 -0.3(4)
C2 C3 C4 C5 0.8(4)
C14 C13 C12 C11 -179.9(3)
C8 C13 C12 C11 -0.6(4)
C13 C12 C11 C10 -0.1(4)
C19 C18 C25 N2 0.3(3)
C17 C18 C25 N2 -175.1(2)
C24 N2 C25 C18 -0.2(3)
C15 N1 C16 C17 111.3(3)
C8 C9 C10 C11 -0.1(4)
C12 C11 C10 C9 0.5(4)
C24 C23 C22 C21 -0.7(4)
C25 C18 C17 C16 115.4(3)
C19 C18 C17 C16 -59.1(4)
N1 C16 C17 C18 -55.6(3)
C19 C20 C21 C22 0.7(4)
C23 C22 C21 C20 0.2(4)

_cod_database_fobs_code 2242282
